data_4342788
loop_
_publ_author_name
'Akhuli, Bidyut'
'Cera, Luca'
'Jana, Barun'
'Saha, Subrata'
'Schalley, Christoph A.'
'Ghosh, Pradyut'

_publ_section_title
;
 Formation and Transmetalation Mechanisms of Homo- and Heterometallic
 (Fe/Zn) Trinuclear Triple-Stranded Side-by-Side Helicates.
;
_journal_issue 9
_journal_name_full 'Inorganic chemistry'
_journal_page_first 4231
_journal_page_last 4242
_journal_paper_doi 10.1021/ic502855g
_journal_volume 54
_journal_year 2015
_chemical_formula_sum 'C96 H72 F18 Fe2 N30 O18 S6 Zn'
_chemical_formula_weight 2645.27
_chemical_name_systematic
; 
 ? 
;
_space_group_IT_number 2
_symmetry_cell_setting triclinic
_symmetry_space_group_name_Hall '-P 1'
_symmetry_space_group_name_H-M 'P -1'
_atom_sites_solution_hydrogens geom
_atom_sites_solution_primary direct
_atom_sites_solution_secondary difmap
_audit_creation_method SHELXL-97
_cell_angle_alpha 115.929(6)
_cell_angle_beta 103.306(7)
_cell_angle_gamma 90.153(7)
_cell_formula_units_Z 2
_cell_length_a 13.328(3)
_cell_length_b 23.777(6)
_cell_length_c 27.022(7)
_cell_measurement_reflns_used 9955
_cell_measurement_temperature 150(2)
_cell_measurement_theta_max 22.18
_cell_measurement_theta_min 2.33
_cell_volume 7442(3)
_computing_cell_refinement 'Bruker SAINT'
_computing_data_collection 'Bruker APEX2'
_computing_data_reduction 'Bruker SAINT'
_computing_molecular_graphics 'Mercury 3.1'
_computing_publication_material 'Ortep 3v.2'
_computing_structure_refinement 'SHELXL-97 (Sheldrick, 2008)'
_computing_structure_solution 'SHELXS-97 (Sheldrick, 2008)'
_diffrn_ambient_temperature 150(2)
_diffrn_measured_fraction_theta_full 0.996
_diffrn_measured_fraction_theta_max 0.996
_diffrn_measurement_device_type 'Bruker APEX-II CCD'
_diffrn_measurement_method '\f and \w scans'
_diffrn_radiation_monochromator graphite
_diffrn_radiation_source 'fine-focus sealed tube'
_diffrn_radiation_type MoK\a
_diffrn_radiation_wavelength 0.71073
_diffrn_reflns_av_R_equivalents 0.0584
_diffrn_reflns_av_unetI/netI 0.0630
_diffrn_reflns_limit_h_max 14
_diffrn_reflns_limit_h_min -14
_diffrn_reflns_limit_k_max 23
_diffrn_reflns_limit_k_min -25
_diffrn_reflns_limit_l_max 28
_diffrn_reflns_limit_l_min -28
_diffrn_reflns_number 70963
_diffrn_reflns_theta_full 22.38
_diffrn_reflns_theta_max 22.38
_diffrn_reflns_theta_min 0.87
_exptl_absorpt_coefficient_mu 0.518
_exptl_absorpt_correction_T_max 0.8601
_exptl_absorpt_correction_T_min 0.7462
_exptl_absorpt_correction_type multi-scan
_exptl_absorpt_process_details SADABS
_exptl_crystal_colour 'Yellowish red'
_exptl_crystal_density_diffrn 1.180
_exptl_crystal_density_method 'not measured'
_exptl_crystal_description Block
_exptl_crystal_F_000 2684
_exptl_crystal_size_max 0.60
_exptl_crystal_size_mid 0.40
_exptl_crystal_size_min 0.30
_platon_squeeze_details
;
The unit cell contains some disordered benzene molecules which have been treated as a diffuse contribution to the overall scatterin without 
specific atom positions by SQUEEZE/PLATON.
;
_refine_diff_density_max 0.598
_refine_diff_density_min -0.458
_refine_diff_density_rms 0.074
_refine_ls_extinction_method none
_refine_ls_goodness_of_fit_ref 1.029
_refine_ls_hydrogen_treatment mixed
_refine_ls_matrix_type full
_refine_ls_number_parameters 1540
_refine_ls_number_reflns 19093
_refine_ls_number_restraints 0
_refine_ls_restrained_S_all 1.029
_refine_ls_R_factor_all 0.0787
_refine_ls_R_factor_gt 0.0570
_refine_ls_shift/su_max 0.002
_refine_ls_shift/su_mean 0.000
_refine_ls_structure_factor_coef Fsqd
_refine_ls_weighting_details 'calc w=1/[\s^2^(Fo^2^)+(0.0767P)^2^+12.8018P] where P=(Fo^2^+2Fc^2^)/3'
_refine_ls_weighting_scheme calc
_refine_ls_wR_factor_gt 0.1527
_refine_ls_wR_factor_ref 0.1625
_reflns_number_gt 13795
_reflns_number_total 19093
_reflns_threshold_expression >2sigma(I)
_cod_data_source_file ic502855g_si_002.cif
_cod_data_source_block Helicate_Fe2Zn
_cod_depositor_comments
;
The following automatic conversions were performed:

'_symmetry_cell_setting' value 'Triclinic' changed to 'triclinic'
according to
/usr/data/users/saulius/crontab/automatic-downloads/rss-feeds/ACS/lib/dictionaries/cif_core.dic
dictionary named 'cif_core.dic' version 2.4.2 from 2011-04-26.

'_exptl_absorpt_correction_type' value 'Multi-scan' changed to
'multi-scan' according to
/usr/data/users/saulius/crontab/automatic-downloads/rss-feeds/ACS/lib/dictionaries/cif_core.dic
dictionary named 'cif_core.dic' version 2.4.2 from 2011-04-26.

Automatic conversion script
Id: cif_fix_values 3271 2015-04-21 07:52:19Z andrius 

 Adding full bibliography for 4342786--4342788.cif.
;
_cod_original_sg_symbol_H-M P-1
_cod_database_code 4342788

loop_
_symmetry_equiv_pos_as_xyz
'x, y, z'
'-x, -y, -z'

loop_
_atom_site_label
_atom_site_type_symbol
_atom_site_fract_x
_atom_site_fract_y
_atom_site_fract_z
_atom_site_U_iso_or_equiv
_atom_site_adp_type
_atom_site_occupancy
_atom_site_symmetry_multiplicity
_atom_site_calc_flag
_atom_site_refinement_flags
Fe2 Fe 0.61281(5) 0.44729(3) 0.20973(3) 0.02272(19) Uani 1 1 d .
Zn1 Zn 0.76382(4) 0.75140(2) 0.49824(2) 0.01984(15) Uani 1 1 d .
Fe1 Fe 0.90775(6) 1.05159(3) 0.78313(3) 0.02362(19) Uani 1 1 d .
C18 C 0.7613(4) 0.9516(2) 0.53665(19) 0.0236(12) Uani 1 1 d .
N17 N 0.6406(3) 0.44532(17) 0.28208(15) 0.0219(9) Uani 1 1 d .
S5 S 0.61768(11) 0.18464(6) 0.24861(6) 0.0348(4) Uani 1 1 d .
O14 O 0.6377(3) 0.25064(17) 0.28520(16) 0.0520(11) Uani 1 1 d .
S1 S 0.13031(10) 0.68288(6) 0.24907(5) 0.0310(3) Uani 1 1 d .
S3 S 0.60882(14) 0.68283(8) 0.14264(6) 0.0541(5) Uani 1 1 d .
N7 N 0.7770(3) 1.04167(17) 0.62970(15) 0.0211(9) Uani 1 1 d .
N3 N 0.8684(3) 0.57418(19) 0.27487(16) 0.0261(10) Uani 1 1 d .
N5 N 0.7368(3) 0.50549(18) 0.23461(16) 0.0243(10) Uani 1 1 d .
N2 N 0.7797(3) 0.84117(17) 0.50054(15) 0.0207(9) Uani 1 1 d .
N1 N 0.8417(3) 0.73534(17) 0.43124(15) 0.0201(9) Uani 1 1 d .
N4 N 0.8082(3) 0.53384(18) 0.28265(17) 0.0258(10) Uani 1 1 d .
N8 N 0.7784(3) 1.01761(18) 0.66660(16) 0.0253(10) Uani 1 1 d .
N10 N 0.9985(3) 1.12671(19) 0.79629(17) 0.0303(11) Uani 1 1 d .
N6 N 0.6045(3) 0.45250(18) 0.13692(16) 0.0251(10) Uani 1 1 d .
N9 N 0.8508(3) 1.05420(18) 0.71222(15) 0.0204(9) Uani 1 1 d .
N16 N 0.7896(3) 0.66017(17) 0.49350(15) 0.0203(9) Uani 1 1 d .
N20 N 0.6927(3) 0.37287(18) 0.19193(16) 0.0266(10) Uani 1 1 d .
N13 N 1.1016(3) 0.93329(18) 0.70740(16) 0.0251(10) Uani 1 1 d .
N19 N 0.6658(3) 0.45911(17) 0.36710(15) 0.0206(9) Uani 1 1 d .
N11 N 1.0077(3) 0.99634(17) 0.75235(15) 0.0229(10) Uani 1 1 d .
N12 N 0.9852(3) 1.04812(18) 0.85430(16) 0.0295(10) Uani 1 1 d .
N18 N 0.6202(3) 0.48276(17) 0.33100(15) 0.0231(10) Uani 1 1 d .
N14 N 1.0252(3) 0.96880(18) 0.70266(16) 0.0237(10) Uani 1 1 d .
N15 N 0.9137(3) 0.76855(18) 0.55792(15) 0.0224(9) Uani 1 1 d .
N25 N 0.6112(3) 0.72440(17) 0.44612(15) 0.0226(10) Uani 1 1 d .
N26 N 0.6732(3) 0.77078(17) 0.55863(15) 0.0199(9) Uani 1 1 d .
N24 N 0.4585(3) 0.60018(18) 0.26211(15) 0.0216(9) Uani 1 1 d .
N27 N 0.7173(3) 0.89624(18) 0.74084(15) 0.0234(10) Uani 1 1 d .
N22 N 0.5286(3) 0.51560(18) 0.23217(15) 0.0234(10) Uani 1 1 d .
N28 N 0.8097(3) 0.92023(18) 0.74089(16) 0.0253(10) Uani 1 1 d .
N23 N 0.5513(3) 0.57767(18) 0.25959(16) 0.0240(10) Uani 1 1 d .
N29 N 0.8091(3) 0.98193(18) 0.76543(15) 0.0218(9) Uani 1 1 d .
N21 N 0.4731(3) 0.39785(18) 0.18259(16) 0.0248(10) Uani 1 1 d .
N30 N 0.7959(3) 1.09951(18) 0.81467(15) 0.0237(10) Uani 1 1 d .
C5 C 0.6763(4) 0.4953(2) 0.14063(19) 0.0301(13) Uani 1 1 d .
C6 C 0.7503(4) 0.5264(2) 0.1964(2) 0.0260(12) Uani 1 1 d .
C7 C 0.8343(4) 0.5713(2) 0.2228(2) 0.0289(13) Uani 1 1 d .
H7 H 0.8620 0.5947 0.2080 0.035 Uiso 1 1 calc R
C3 C 0.6091(5) 0.4724(3) 0.0434(2) 0.0466(16) Uani 1 1 d .
H3 H 0.6115 0.4783 0.0118 0.056 Uiso 1 1 calc R
C1 C 0.5351(5) 0.4290(3) 0.0392(2) 0.0394(15) Uani 1 1 d .
H1 H 0.4852 0.4061 0.0051 0.047 Uiso 1 1 calc R
C2 C 0.5365(4) 0.4201(2) 0.0865(2) 0.0342(14) Uani 1 1 d .
H2 H 0.4873 0.3899 0.0830 0.041 Uiso 1 1 calc R
C4 C 0.6786(5) 0.5065(3) 0.0945(2) 0.0432(15) Uani 1 1 d .
H4 H 0.7275 0.5372 0.0985 0.052 Uiso 1 1 calc R
C14 C 0.8457(4) 0.8480(2) 0.47171(19) 0.0216(11) Uani 1 1 d .
C16 C 0.8338(4) 0.9588(2) 0.5100(2) 0.0291(13) Uani 1 1 d .
H16 H 0.8538 0.9985 0.5142 0.035 Uiso 1 1 calc R
C9 C 0.9306(4) 0.6765(2) 0.36032(19) 0.0231(12) Uani 1 1 d .
C17 C 0.7376(4) 0.8921(2) 0.53202(18) 0.0229(12) Uani 1 1 d .
H17 H 0.6912 0.8873 0.5512 0.028 Uiso 1 1 calc R
C13 C 0.8796(4) 0.7897(2) 0.43348(18) 0.0232(12) Uani 1 1 d .
C15 C 0.8764(4) 0.9072(2) 0.4771(2) 0.0301(13) Uani 1 1 d .
H15 H 0.9248 0.9116 0.4587 0.036 Uiso 1 1 calc R
C8 C 0.9568(4) 0.6135(2) 0.32143(19) 0.0256(12) Uani 1 1 d .
H8A H 1.0114 0.6202 0.3056 0.031 Uiso 1 1 calc R
H8B H 0.9834 0.5914 0.3436 0.031 Uiso 1 1 calc R
C10 C 0.8666(4) 0.6810(2) 0.39553(19) 0.0227(11) Uani 1 1 d .
H10 H 0.8396 0.6440 0.3941 0.027 Uiso 1 1 calc R
C12 C 0.9468(4) 0.7886(2) 0.4006(2) 0.0316(13) Uani 1 1 d .
H12 H 0.9745 0.8260 0.4033 0.038 Uiso 1 1 calc R
C11 C 0.9723(4) 0.7317(2) 0.3640(2) 0.0324(13) Uani 1 1 d .
H11 H 1.0173 0.7307 0.3420 0.039 Uiso 1 1 calc R
C22 C 0.9793(4) 1.1426(2) 0.7521(2) 0.0254(12) Uani 1 1 d .
C21 C 0.8946(4) 1.1007(2) 0.70501(19) 0.0222(12) Uani 1 1 d .
C23 C 1.0373(4) 1.1913(2) 0.7530(2) 0.0321(13) Uani 1 1 d .
H23 H 1.0227 1.2004 0.7222 0.039 Uiso 1 1 calc R
C20 C 0.8463(4) 1.0923(2) 0.6512(2) 0.0242(12) Uani 1 1 d .
H20 H 0.8590 1.1166 0.6336 0.029 Uiso 1 1 calc R
C26 C 1.0779(4) 1.1618(2) 0.8418(2) 0.0353(14) Uani 1 1 d .
H26 H 1.0931 1.1522 0.8725 0.042 Uiso 1 1 calc R
C24 C 1.1178(4) 1.2266(3) 0.8008(3) 0.0422(15) Uani 1 1 d .
H24 H 1.1577 1.2600 0.8027 0.051 Uiso 1 1 calc R
C25 C 1.1369(4) 1.2108(3) 0.8446(2) 0.0394(15) Uani 1 1 d .
H25 H 1.1907 1.2337 0.8768 0.047 Uiso 1 1 calc R
C19 C 0.7092(4) 1.0071(2) 0.57209(18) 0.0244(12) Uani 1 1 d .
H19A H 0.6958 1.0350 0.5543 0.029 Uiso 1 1 calc R
H19B H 0.6433 0.9917 0.5739 0.029 Uiso 1 1 calc R
C39 C 0.9741(4) 0.8247(2) 0.59043(19) 0.0247(12) Uani 1 1 d .
H39 H 0.9462 0.8610 0.5917 0.030 Uiso 1 1 calc R
C32 C 1.0713(4) 0.9793(2) 0.7897(2) 0.0272(12) Uani 1 1 d .
C37 C 1.0565(4) 0.7188(2) 0.58650(19) 0.0250(12) Uani 1 1 d .
H37 H 1.0841 0.6821 0.5843 0.030 Uiso 1 1 calc R
C34 C 1.1388(4) 0.8942(2) 0.65769(19) 0.0264(12) Uani 1 1 d .
H34A H 1.2105 0.8883 0.6703 0.032 Uiso 1 1 calc R
H34B H 1.1369 0.9160 0.6345 0.032 Uiso 1 1 calc R
C35 C 1.0755(4) 0.8308(2) 0.62197(19) 0.0229(12) Uani 1 1 d .
C38 C 0.9547(4) 0.7160(2) 0.55702(18) 0.0218(11) Uani 1 1 d .
C31 C 1.0604(4) 1.0081(2) 0.8470(2) 0.0330(13) Uani 1 1 d .
C36 C 1.1162(4) 0.7767(2) 0.6191(2) 0.0243(12) Uani 1 1 d .
H36 H 1.1841 0.7790 0.6393 0.029 Uiso 1 1 calc R
C30 C 1.1171(6) 0.9983(3) 0.8915(2) 0.062(2) Uani 1 1 d .
H30 H 1.1660 0.9698 0.8857 0.075 Uiso 1 1 calc R
C33 C 1.1322(4) 0.9383(2) 0.7601(2) 0.0298(13) Uani 1 1 d .
H33 H 1.1836 0.9183 0.7735 0.036 Uiso 1 1 calc R
C29 C 0.9694(5) 1.0788(3) 0.9059(2) 0.0429(16) Uani 1 1 d .
H29 H 0.9185 1.1060 0.9111 0.052 Uiso 1 1 calc R
C27 C 1.1003(6) 1.0313(4) 0.9451(2) 0.076(3) Uani 1 1 d .
H27 H 1.1389 1.0263 0.9760 0.092 Uiso 1 1 calc R
C28 C 1.0253(6) 1.0717(3) 0.9517(2) 0.069(2) Uani 1 1 d .
H28 H 1.0126 1.0943 0.9873 0.083 Uiso 1 1 calc R
C40 C 0.8844(4) 0.6566(2) 0.52241(18) 0.0186(11) Uani 1 1 d .
C44 C 0.7209(4) 0.6085(2) 0.46367(19) 0.0234(12) Uani 1 1 d .
H44 H 0.6551 0.6119 0.4449 0.028 Uiso 1 1 calc R
C47 C 0.6964(4) 0.3993(2) 0.28648(19) 0.0221(11) Uani 1 1 d .
C52 C 0.7181(4) 0.3374(2) 0.1423(2) 0.0352(14) Uani 1 1 d .
H52 H 0.6962 0.3470 0.1119 0.042 Uiso 1 1 calc R
C48 C 0.7253(4) 0.3573(2) 0.23543(19) 0.0248(12) Uani 1 1 d .
C46 C 0.7132(4) 0.4085(2) 0.34120(19) 0.0246(12) Uani 1 1 d .
H46 H 0.7497 0.3848 0.3573 0.029 Uiso 1 1 calc R
C45 C 0.6625(4) 0.4935(2) 0.42677(18) 0.0232(12) Uani 1 1 d .
H45A H 0.6729 0.4654 0.4444 0.028 Uiso 1 1 calc R
H45B H 0.5945 0.5075 0.4283 0.028 Uiso 1 1 calc R
C49 C 0.7834(4) 0.3067(2) 0.2303(2) 0.0316(13) Uani 1 1 d .
H49 H 0.8056 0.2973 0.2608 0.038 Uiso 1 1 calc R
C42 C 0.8431(4) 0.5454(2) 0.4880(2) 0.0267(12) Uani 1 1 d .
H42 H 0.8619 0.5071 0.4863 0.032 Uiso 1 1 calc R
C50 C 0.8070(4) 0.2711(2) 0.1789(2) 0.0389(15) Uani 1 1 d .
H50 H 0.8438 0.2367 0.1739 0.047 Uiso 1 1 calc R
C41 C 0.9125(4) 0.5991(2) 0.5186(2) 0.0294(13) Uani 1 1 d .
H41 H 0.9794 0.5969 0.5371 0.035 Uiso 1 1 calc R
C51 C 0.7754(5) 0.2875(3) 0.1356(2) 0.0434(16) Uani 1 1 d .
H51 H 0.7927 0.2648 0.1013 0.052 Uiso 1 1 calc R
C43 C 0.7440(4) 0.5495(2) 0.45957(18) 0.0219(12) Uani 1 1 d .
C56 C 0.2896(4) 0.4037(3) 0.1710(2) 0.0374(14) Uani 1 1 d .
H56 H 0.2348 0.4281 0.1751 0.045 Uiso 1 1 calc R
C60 C 0.4579(4) 0.6680(2) 0.29399(18) 0.0262(12) Uani 1 1 d .
H60A H 0.3904 0.6795 0.2814 0.031 Uiso 1 1 calc R
H60B H 0.5094 0.6901 0.2866 0.031 Uiso 1 1 calc R
C54 C 0.3521(5) 0.3046(2) 0.1415(2) 0.0364(14) Uani 1 1 d .
H54 H 0.3401 0.2610 0.1258 0.044 Uiso 1 1 calc R
C57 C 0.3911(4) 0.4315(2) 0.1890(2) 0.0254(12) Uani 1 1 d .
C53 C 0.4510(4) 0.3332(2) 0.1590(2) 0.0333(13) Uani 1 1 d .
H53 H 0.5053 0.3085 0.1549 0.040 Uiso 1 1 calc R
C59 C 0.3796(4) 0.5544(2) 0.23720(19) 0.0254(12) Uani 1 1 d .
H59 H 0.3093 0.5587 0.2338 0.030 Uiso 1 1 calc R
C58 C 0.4242(4) 0.4992(2) 0.2175(2) 0.0271(12) Uani 1 1 d .
C55 C 0.2716(5) 0.3389(3) 0.1467(2) 0.0414(15) Uani 1 1 d .
H55 H 0.2041 0.3190 0.1340 0.050 Uiso 1 1 calc R
C61 C 0.4814(4) 0.6879(2) 0.3575(2) 0.0238(12) Uani 1 1 d .
C65 C 0.5350(4) 0.7264(2) 0.47313(19) 0.0219(11) Uani 1 1 d .
C66 C 0.5707(4) 0.7503(2) 0.53550(19) 0.0208(11) Uani 1 1 d .
C73 C 0.7169(4) 0.9966(2) 0.77992(19) 0.0272(12) Uani 1 1 d .
C74 C 0.7076(4) 1.0642(2) 0.80716(19) 0.0266(12) Uani 1 1 d .
C64 C 0.4332(4) 0.7076(2) 0.4427(2) 0.0288(13) Uani 1 1 d .
H64 H 0.3824 0.7071 0.4611 0.035 Uiso 1 1 calc R
C68 C 0.5441(4) 0.7771(2) 0.6270(2) 0.0295(13) Uani 1 1 d .
H68 H 0.5006 0.7787 0.6499 0.035 Uiso 1 1 calc R
C71 C 0.6933(4) 0.8271(2) 0.71527(19) 0.0298(13) Uani 1 1 d .
H71A H 0.6446 0.8169 0.7327 0.036 Uiso 1 1 calc R
H71B H 0.7564 0.8087 0.7229 0.036 Uiso 1 1 calc R
C69 C 0.6470(4) 0.7989(2) 0.65136(19) 0.0217(11) Uani 1 1 d .
C62 C 0.5845(4) 0.7054(2) 0.38986(19) 0.0208(11) Uani 1 1 d .
H62 H 0.6365 0.7038 0.3716 0.025 Uiso 1 1 calc R
C63 C 0.4063(4) 0.6895(2) 0.3851(2) 0.0280(12) Uani 1 1 d .
H63 H 0.3369 0.6783 0.3649 0.034 Uiso 1 1 calc R
C67 C 0.5038(4) 0.7528(2) 0.5687(2) 0.0293(13) Uani 1 1 d .
H67 H 0.4335 0.7385 0.5522 0.035 Uiso 1 1 calc R
C72 C 0.6583(4) 0.9411(2) 0.76430(19) 0.0257(12) Uani 1 1 d .
H72 H 0.5925 0.9357 0.7689 0.031 Uiso 1 1 calc R
C70 C 0.7108(4) 0.7945(2) 0.61568(19) 0.0257(12) Uani 1 1 d .
H70 H 0.7813 0.8083 0.6317 0.031 Uiso 1 1 calc R
C78 C 0.7938(4) 1.1623(2) 0.8364(2) 0.0323(13) Uani 1 1 d .
H78 H 0.8527 1.1873 0.8415 0.039 Uiso 1 1 calc R
C75 C 0.6194(4) 1.0898(3) 0.8205(2) 0.0395(15) Uani 1 1 d .
H75 H 0.5604 1.0642 0.8144 0.047 Uiso 1 1 calc R
C76 C 0.6203(5) 1.1553(3) 0.8435(2) 0.0430(15) Uani 1 1 d .
H76 H 0.5620 1.1740 0.8533 0.052 Uiso 1 1 calc R
C77 C 0.7080(5) 1.1913(3) 0.8514(2) 0.0387(14) Uani 1 1 d .
H77 H 0.7102 1.2349 0.8668 0.046 Uiso 1 1 calc R
O1 O 0.1996(3) 0.64436(17) 0.26580(15) 0.0418(10) Uani 1 1 d .
O2 O 0.1512(3) 0.74902(17) 0.28761(16) 0.0492(11) Uani 1 1 d .
F2 F 0.1529(4) 0.6183(2) 0.14720(16) 0.0934(15) Uani 1 1 d .
F1 F 0.2616(3) 0.7022(2) 0.19868(19) 0.0880(14) Uani 1 1 d .
F3 F 0.1025(3) 0.70790(19) 0.16195(15) 0.0664(11) Uani 1 1 d .
C79 C 0.1625(5) 0.6774(3) 0.1869(3) 0.0511(17) Uani 1 1 d .
S2 S 0.75497(10) 0.37317(6) 0.48852(5) 0.0319(3) Uani 1 1 d .
O5 O 0.8135(3) 0.39699(16) 0.46149(14) 0.0341(9) Uani 1 1 d .
O3 O 0.7331(3) 0.30611(17) 0.46272(17) 0.0477(10) Uani 1 1 d .
O4 O 0.6708(3) 0.4079(2) 0.50460(17) 0.0559(12) Uani 1 1 d .
C80 C 0.8447(5) 0.3898(3) 0.5557(3) 0.0445(15) Uani 1 1 d .
F4 F 0.8071(3) 0.36911(19) 0.58627(14) 0.0616(10) Uani 1 1 d .
F5 F 0.9328(3) 0.3634(2) 0.54772(14) 0.0643(11) Uani 1 1 d .
F6 F 0.8734(4) 0.45078(19) 0.58789(15) 0.0834(13) Uani 1 1 d .
O6 O 0.6772(3) 0.66502(19) 0.18182(16) 0.0543(12) Uani 1 1 d .
O7 O 0.6002(5) 0.7478(2) 0.1626(3) 0.115(2) Uani 1 1 d .
O8 O 0.6241(4) 0.6510(3) 0.08621(19) 0.0948(19) Uani 1 1 d .
F9 F 0.4078(3) 0.6586(2) 0.09832(16) 0.0821(13) Uani 1 1 d .
F7 F 0.4575(4) 0.6711(4) 0.1828(2) 0.147(3) Uani 1 1 d .
F8 F 0.4783(4) 0.5863(2) 0.1133(3) 0.128(2) Uani 1 1 d .
C81 C 0.4830(5) 0.6482(4) 0.1343(3) 0.0599(19) Uani 1 1 d .
S4 S 0.91899(14) 0.81036(7) 0.87348(6) 0.0505(4) Uani 1 1 d .
O9 O 1.0267(4) 0.8284(2) 0.8881(2) 0.0877(17) Uani 1 1 d .
O10 O 0.8770(4) 0.7654(2) 0.81537(18) 0.0831(17) Uani 1 1 d .
O11 O 0.8812(5) 0.7985(2) 0.9139(2) 0.0924(18) Uani 1 1 d .
O12 O 0.5533(3) 0.14849(18) 0.26350(17) 0.0484(11) Uani 1 1 d .
O13 O 0.7056(3) 0.1560(2) 0.23090(19) 0.0558(12) Uani 1 1 d .
F11 F 0.5043(4) 0.12038(19) 0.14497(15) 0.0827(13) Uani 1 1 d .
F10 F 0.5776(3) 0.20838(17) 0.16010(15) 0.0652(11) Uani 1 1 d .
F12 F 0.4463(3) 0.2053(2) 0.19268(18) 0.0778(12) Uani 1 1 d .
C82 C 0.5332(5) 0.1790(3) 0.1835(2) 0.0448(16) Uani 1 1 d .
S6 S 0.79794(12) 0.10042(7) 0.48557(6) 0.0393(4) Uani 1 1 d .
O16 O 0.8437(4) 0.11441(19) 0.54246(16) 0.0621(13) Uani 1 1 d .
O17 O 0.7022(4) 0.0640(3) 0.4607(3) 0.113(2) Uani 1 1 d .
O15 O 0.8714(5) 0.0798(2) 0.4514(2) 0.0893(19) Uani 1 1 d .
C83 C 0.7734(6) 0.1760(3) 0.4861(3) 0.0497(17) Uani 1 1 d .
F14 F 0.8639(3) 0.21154(18) 0.50109(17) 0.0764(12) Uani 1 1 d .
F15 F 0.7272(3) 0.1677(2) 0.4337(2) 0.0812(13) Uani 1 1 d .
C84 C 0.4732(5) 0.3641(3) 0.3757(3) 0.0554(19) Uani 1 1 d .
H84 H 0.5446 0.3671 0.3897 0.066 Uiso 1 1 calc R
C86 C 0.3238(6) 0.3330(3) 0.2976(3) 0.0541(18) Uani 1 1 d .
H86 H 0.2944 0.3155 0.2585 0.065 Uiso 1 1 calc R
C89 C 0.4136(7) 0.3844(3) 0.4118(3) 0.063(2) Uani 1 1 d .
H89 H 0.4436 0.4023 0.4509 0.076 Uiso 1 1 calc R
C88 C 0.3079(8) 0.3790(4) 0.3917(3) 0.077(2) Uani 1 1 d .
H88 H 0.2665 0.3932 0.4172 0.093 Uiso 1 1 calc R
C85 C 0.4316(6) 0.3393(3) 0.3191(3) 0.0540(18) Uani 1 1 d .
H85 H 0.4743 0.3263 0.2943 0.065 Uiso 1 1 calc R
C87 C 0.2633(5) 0.3529(4) 0.3346(4) 0.070(2) Uani 1 1 d .
H87 H 0.1915 0.3488 0.3211 0.084 Uiso 1 1 calc R
O18 O 0.0229(3) 0.65808(18) 0.22927(16) 0.0437(10) Uani 1 1 d .
C90 C 0.8639(6) 0.8807(3) 0.8766(3) 0.062(2) Uani 1 1 d .
F17 F 0.8938(4) 0.92846(19) 0.92727(16) 0.1003(17) Uani 1 1 d .
F16 F 0.8884(4) 0.8984(2) 0.84094(17) 0.1030(17) Uani 1 1 d .
F18 F 0.7173(6) 0.2035(3) 0.5194(3) 0.168(3) Uani 1 1 d .
F19 F 0.7602(5) 0.8710(4) 0.8622(3) 0.158(3) Uani 1 1 d .
C92 C 0.1096(6) 0.5022(3) 0.2469(3) 0.062(2) Uani 1 1 d .
H92 H 0.1461 0.5402 0.2756 0.074 Uiso 1 1 calc R
C91 C 0.0582(6) 0.4974(4) 0.1962(4) 0.079(3) Uani 1 1 d .
H91 H 0.0569 0.5330 0.1902 0.095 Uiso 1 1 calc R
C94 C 0.0584(7) 0.3943(4) 0.2152(4) 0.083(3) Uani 1 1 d .
H94 H 0.0598 0.3599 0.2230 0.099 Uiso 1 1 calc R
C93 C 0.1071(7) 0.4507(4) 0.2553(3) 0.078(2) Uani 1 1 d .
H93 H 0.1409 0.4544 0.2909 0.093 Uiso 1 1 calc R
C96 C 0.0060(6) 0.4395(5) 0.1519(4) 0.083(2) Uani 1 1 d .
H96 H -0.0278 0.4369 0.1166 0.099 Uiso 1 1 calc R
C95 C 0.0051(6) 0.3876(4) 0.1608(5) 0.093(3) Uani 1 1 d .
H95 H -0.0294 0.3489 0.1322 0.111 Uiso 1 1 calc R

loop_
_atom_site_aniso_label
_atom_site_aniso_U_11
_atom_site_aniso_U_22
_atom_site_aniso_U_33
_atom_site_aniso_U_23
_atom_site_aniso_U_13
_atom_site_aniso_U_12
Fe2 0.0286(4) 0.0186(4) 0.0175(4) 0.0068(3) 0.0023(3) 0.0030(3)
Zn1 0.0249(3) 0.0163(3) 0.0170(3) 0.0077(2) 0.0028(2) 0.0026(2)
Fe1 0.0307(4) 0.0185(4) 0.0179(4) 0.0072(3) 0.0013(3) 0.0041(3)
C18 0.031(3) 0.018(3) 0.016(2) 0.006(2) 0.001(2) 0.004(2)
N17 0.028(2) 0.018(2) 0.017(2) 0.0069(18) 0.0037(18) 0.0011(19)
S5 0.0387(9) 0.0311(8) 0.0387(8) 0.0191(7) 0.0101(7) 0.0109(7)
O14 0.072(3) 0.025(2) 0.042(2) 0.0062(19) 0.003(2) 0.001(2)
S1 0.0302(8) 0.0298(8) 0.0342(8) 0.0155(6) 0.0077(6) 0.0053(6)
S3 0.0641(12) 0.0560(11) 0.0346(9) 0.0219(8) -0.0043(8) -0.0126(9)
N7 0.023(2) 0.017(2) 0.021(2) 0.0081(19) 0.0014(18) 0.0038(19)
N3 0.024(2) 0.025(2) 0.022(2) 0.0060(19) 0.0035(19) 0.000(2)
N5 0.026(2) 0.020(2) 0.020(2) 0.0058(19) 0.000(2) 0.0018(19)
N2 0.024(2) 0.018(2) 0.020(2) 0.0101(18) 0.0024(18) 0.0020(18)
N1 0.025(2) 0.012(2) 0.021(2) 0.0082(18) -0.0006(18) 0.0012(18)
N4 0.027(3) 0.017(2) 0.029(2) 0.0080(19) 0.003(2) 0.0007(19)
N8 0.034(3) 0.020(2) 0.021(2) 0.010(2) 0.004(2) 0.007(2)
N10 0.032(3) 0.024(2) 0.027(2) 0.006(2) 0.002(2) 0.005(2)
N6 0.031(3) 0.017(2) 0.021(2) 0.0057(19) 0.002(2) 0.000(2)
N9 0.021(2) 0.019(2) 0.017(2) 0.0068(18) 0.0001(19) 0.0046(19)
N16 0.028(3) 0.012(2) 0.017(2) 0.0051(18) 0.0013(19) -0.0002(19)
N20 0.033(3) 0.021(2) 0.021(2) 0.0060(19) 0.0059(19) 0.0055(19)
N13 0.022(2) 0.021(2) 0.026(2) 0.0101(19) -0.0034(19) -0.0004(19)
N19 0.028(2) 0.015(2) 0.019(2) 0.0078(18) 0.0039(18) 0.0013(18)
N11 0.033(3) 0.016(2) 0.018(2) 0.0088(18) 0.0008(19) 0.0007(19)
N12 0.038(3) 0.023(2) 0.018(2) 0.0056(19) -0.0014(19) 0.005(2)
N18 0.033(3) 0.018(2) 0.015(2) 0.0075(19) -0.0008(18) 0.0009(19)
N14 0.024(2) 0.024(2) 0.021(2) 0.0093(19) 0.0042(18) 0.0004(19)
N15 0.029(2) 0.019(2) 0.021(2) 0.0099(19) 0.0077(19) 0.003(2)
N25 0.035(3) 0.016(2) 0.015(2) 0.0072(17) 0.0036(19) 0.0063(19)
N26 0.026(3) 0.014(2) 0.016(2) 0.0061(17) -0.0003(18) -0.0010(18)
N24 0.026(3) 0.020(2) 0.015(2) 0.0070(18) 0.0004(18) 0.005(2)
N27 0.032(3) 0.023(2) 0.014(2) 0.0108(18) -0.0003(18) 0.004(2)
N22 0.027(3) 0.024(3) 0.016(2) 0.0096(19) 0.0000(18) 0.0031(19)
N28 0.031(3) 0.022(3) 0.022(2) 0.0105(19) 0.0034(19) 0.000(2)
N23 0.028(3) 0.022(3) 0.020(2) 0.0092(19) 0.0019(18) 0.004(2)
N29 0.032(3) 0.020(2) 0.013(2) 0.0079(18) 0.0042(18) 0.0085(19)
N21 0.032(3) 0.021(2) 0.023(2) 0.0122(19) 0.0053(19) 0.003(2)
N30 0.032(3) 0.015(2) 0.019(2) 0.0062(18) 0.0005(18) 0.002(2)
C5 0.039(3) 0.028(3) 0.016(3) 0.009(2) -0.001(2) 0.006(3)
C6 0.032(3) 0.027(3) 0.026(3) 0.018(2) 0.008(2) 0.009(3)
C7 0.036(3) 0.028(3) 0.023(3) 0.012(2) 0.008(2) 0.005(3)
C3 0.065(4) 0.052(4) 0.026(3) 0.022(3) 0.007(3) 0.001(4)
C1 0.045(4) 0.042(4) 0.014(3) 0.006(3) -0.008(2) -0.003(3)
C2 0.039(3) 0.030(3) 0.021(3) 0.005(2) -0.004(3) -0.002(3)
C4 0.050(4) 0.046(4) 0.036(3) 0.024(3) 0.003(3) -0.004(3)
C14 0.024(3) 0.020(3) 0.020(3) 0.009(2) 0.003(2) 0.003(2)
C16 0.039(3) 0.014(3) 0.030(3) 0.009(2) 0.002(3) 0.002(2)
C9 0.020(3) 0.025(3) 0.018(2) 0.007(2) -0.002(2) 0.004(2)
C17 0.024(3) 0.026(3) 0.015(2) 0.009(2) -0.001(2) 0.006(2)
C13 0.021(3) 0.028(3) 0.015(2) 0.006(2) 0.001(2) 0.001(2)
C15 0.033(3) 0.028(3) 0.030(3) 0.012(2) 0.012(2) 0.004(3)
C8 0.020(3) 0.027(3) 0.021(3) 0.004(2) 0.002(2) 0.000(2)
C10 0.025(3) 0.017(3) 0.024(3) 0.009(2) 0.003(2) -0.002(2)
C12 0.041(3) 0.015(3) 0.041(3) 0.012(2) 0.016(3) -0.003(2)
C11 0.032(3) 0.030(3) 0.037(3) 0.013(3) 0.015(3) -0.001(3)
C22 0.027(3) 0.020(3) 0.026(3) 0.008(2) 0.004(2) 0.006(2)
C21 0.029(3) 0.014(3) 0.023(3) 0.009(2) 0.006(2) 0.009(2)
C23 0.040(3) 0.023(3) 0.030(3) 0.011(2) 0.004(3) 0.002(3)
C20 0.031(3) 0.022(3) 0.026(3) 0.014(2) 0.013(2) 0.007(3)
C26 0.040(4) 0.023(3) 0.029(3) 0.007(2) -0.008(3) 0.002(3)
C24 0.029(3) 0.029(3) 0.058(4) 0.015(3) 0.003(3) -0.003(3)
C25 0.034(3) 0.030(3) 0.036(3) 0.009(3) -0.010(3) -0.002(3)
C19 0.041(3) 0.018(3) 0.015(2) 0.011(2) 0.002(2) 0.008(2)
C39 0.037(3) 0.015(3) 0.022(3) 0.009(2) 0.007(2) 0.004(2)
C32 0.032(3) 0.022(3) 0.021(3) 0.008(2) -0.001(2) 0.006(2)
C37 0.025(3) 0.020(3) 0.027(3) 0.009(2) 0.004(2) 0.006(2)
C34 0.026(3) 0.028(3) 0.020(3) 0.005(2) 0.006(2) 0.003(2)
C35 0.025(3) 0.022(3) 0.017(2) 0.005(2) 0.005(2) 0.003(2)
C38 0.026(3) 0.020(3) 0.018(2) 0.008(2) 0.004(2) 0.008(2)
C31 0.041(3) 0.034(3) 0.022(3) 0.014(2) 0.001(2) 0.012(3)
C36 0.018(3) 0.025(3) 0.027(3) 0.011(2) 0.003(2) 0.003(2)
C30 0.083(5) 0.075(5) 0.036(4) 0.028(3) 0.019(3) 0.053(4)
C33 0.037(3) 0.023(3) 0.023(3) 0.010(2) -0.004(2) 0.005(3)
C29 0.056(4) 0.049(4) 0.016(3) 0.009(3) 0.005(3) 0.026(3)
C27 0.103(6) 0.100(6) 0.022(3) 0.028(4) 0.006(4) 0.064(5)
C28 0.086(5) 0.088(5) 0.021(3) 0.014(3) 0.013(3) 0.048(5)
C40 0.020(3) 0.021(3) 0.016(2) 0.010(2) 0.003(2) 0.003(2)
C44 0.030(3) 0.023(3) 0.019(3) 0.010(2) 0.008(2) 0.006(2)
C47 0.026(3) 0.016(3) 0.022(3) 0.009(2) 0.002(2) 0.003(2)
C52 0.048(4) 0.025(3) 0.028(3) 0.010(3) 0.006(3) 0.008(3)
C48 0.030(3) 0.017(3) 0.022(3) 0.005(2) 0.005(2) 0.002(2)
C46 0.025(3) 0.022(3) 0.026(3) 0.012(2) 0.002(2) 0.004(2)
C45 0.034(3) 0.020(3) 0.014(2) 0.008(2) 0.004(2) 0.003(2)
C49 0.035(3) 0.024(3) 0.030(3) 0.010(2) 0.002(2) 0.006(3)
C42 0.034(3) 0.019(3) 0.027(3) 0.012(2) 0.004(2) 0.009(2)
C50 0.034(3) 0.029(3) 0.041(3) 0.003(3) 0.012(3) 0.016(3)
C41 0.033(3) 0.022(3) 0.029(3) 0.011(2) 0.001(2) 0.000(3)
C51 0.053(4) 0.043(4) 0.021(3) 0.002(3) 0.013(3) 0.015(3)
C43 0.035(3) 0.019(3) 0.013(2) 0.008(2) 0.006(2) -0.001(2)
C56 0.029(3) 0.031(3) 0.046(3) 0.012(3) 0.008(3) -0.002(3)
C60 0.035(3) 0.019(3) 0.017(3) 0.005(2) -0.002(2) 0.006(2)
C54 0.048(4) 0.019(3) 0.032(3) 0.005(2) 0.006(3) -0.004(3)
C57 0.030(3) 0.020(3) 0.023(3) 0.006(2) 0.009(2) 0.001(2)
C53 0.043(4) 0.020(3) 0.030(3) 0.007(2) 0.005(3) 0.004(3)
C59 0.028(3) 0.020(3) 0.026(3) 0.009(2) 0.004(2) 0.009(3)
C58 0.023(3) 0.036(3) 0.021(3) 0.014(2) 0.003(2) 0.000(3)
C55 0.033(4) 0.034(4) 0.048(4) 0.014(3) 0.003(3) -0.002(3)
C61 0.026(3) 0.011(3) 0.028(3) 0.007(2) -0.002(2) 0.004(2)
C65 0.029(3) 0.012(3) 0.024(3) 0.007(2) 0.006(2) 0.004(2)
C66 0.029(3) 0.010(2) 0.023(3) 0.007(2) 0.005(2) 0.003(2)
C73 0.040(3) 0.022(3) 0.016(3) 0.008(2) 0.003(2) 0.008(3)
C74 0.032(3) 0.029(3) 0.017(3) 0.009(2) 0.004(2) 0.008(3)
C64 0.023(3) 0.038(3) 0.023(3) 0.010(2) 0.008(2) 0.007(2)
C68 0.040(4) 0.031(3) 0.022(3) 0.013(2) 0.015(3) 0.003(3)
C71 0.037(3) 0.029(3) 0.021(3) 0.010(2) 0.005(2) -0.002(2)
C69 0.030(3) 0.016(3) 0.019(3) 0.009(2) 0.004(2) 0.002(2)
C62 0.025(3) 0.017(3) 0.025(3) 0.012(2) 0.009(2) 0.005(2)
C63 0.022(3) 0.024(3) 0.027(3) 0.006(2) -0.001(2) 0.001(2)
C67 0.031(3) 0.027(3) 0.025(3) 0.007(2) 0.008(2) -0.001(2)
C72 0.027(3) 0.028(3) 0.020(3) 0.009(2) 0.005(2) 0.006(3)
C70 0.030(3) 0.020(3) 0.024(3) 0.012(2) -0.001(2) -0.002(2)
C78 0.037(3) 0.030(3) 0.025(3) 0.011(2) 0.003(2) 0.005(3)
C75 0.041(4) 0.033(3) 0.034(3) 0.005(3) 0.011(3) 0.002(3)
C76 0.045(4) 0.038(4) 0.051(4) 0.020(3) 0.019(3) 0.025(3)
C77 0.052(4) 0.017(3) 0.041(3) 0.009(3) 0.011(3) 0.006(3)
O1 0.041(2) 0.042(2) 0.046(2) 0.026(2) 0.0057(19) 0.0157(19)
O2 0.053(3) 0.032(2) 0.045(2) 0.0059(19) 0.004(2) 0.0052(19)
F2 0.166(5) 0.063(3) 0.046(2) 0.012(2) 0.043(3) 0.039(3)
F1 0.067(3) 0.137(4) 0.100(3) 0.080(3) 0.041(3) 0.018(3)
F3 0.071(3) 0.085(3) 0.064(2) 0.054(2) 0.012(2) 0.007(2)
C79 0.043(4) 0.059(5) 0.061(4) 0.037(4) 0.014(3) 0.007(3)
S2 0.0315(8) 0.0360(8) 0.0325(7) 0.0209(7) 0.0050(6) 0.0095(6)
O5 0.044(2) 0.030(2) 0.040(2) 0.0232(18) 0.0145(18) 0.0106(17)
O3 0.047(3) 0.034(2) 0.054(3) 0.018(2) 0.001(2) -0.0070(19)
O4 0.048(3) 0.090(3) 0.051(3) 0.046(2) 0.021(2) 0.035(2)
C80 0.035(4) 0.047(4) 0.048(4) 0.022(3) 0.004(3) -0.003(3)
F4 0.054(2) 0.106(3) 0.043(2) 0.050(2) 0.0104(18) 0.008(2)
F5 0.037(2) 0.114(3) 0.050(2) 0.048(2) 0.0029(17) 0.015(2)
F6 0.112(4) 0.058(3) 0.047(2) 0.008(2) -0.009(2) -0.018(2)
O6 0.050(3) 0.055(3) 0.037(2) 0.015(2) -0.013(2) 0.006(2)
O7 0.155(6) 0.043(3) 0.112(5) 0.041(3) -0.043(4) -0.006(3)
O8 0.067(4) 0.159(6) 0.045(3) 0.037(3) 0.010(3) -0.004(4)
F9 0.055(3) 0.129(4) 0.058(2) 0.048(3) -0.006(2) 0.023(2)
F7 0.068(3) 0.339(9) 0.077(3) 0.121(5) 0.037(3) 0.051(4)
F8 0.065(3) 0.078(4) 0.226(7) 0.075(4) -0.001(4) -0.018(3)
C81 0.055(5) 0.084(6) 0.051(4) 0.040(4) 0.013(4) 0.023(4)
S4 0.0611(12) 0.0365(9) 0.0395(9) 0.0067(7) 0.0081(8) -0.0038(8)
O9 0.046(3) 0.081(4) 0.111(4) 0.034(3) -0.007(3) 0.005(3)
O10 0.096(4) 0.066(3) 0.045(3) -0.015(2) 0.024(3) -0.037(3)
O11 0.153(5) 0.058(3) 0.059(3) 0.018(3) 0.035(3) -0.020(3)
O12 0.060(3) 0.044(2) 0.055(3) 0.028(2) 0.026(2) 0.008(2)
O13 0.042(3) 0.060(3) 0.085(3) 0.046(3) 0.025(2) 0.025(2)
F11 0.116(4) 0.060(3) 0.044(2) 0.013(2) -0.009(2) -0.019(2)
F10 0.086(3) 0.064(2) 0.052(2) 0.038(2) 0.005(2) -0.002(2)
F12 0.047(2) 0.107(3) 0.087(3) 0.058(3) 0.001(2) 0.027(2)
C82 0.050(4) 0.034(4) 0.044(4) 0.014(3) 0.007(3) -0.001(3)
S6 0.0508(10) 0.0304(8) 0.0395(8) 0.0203(7) 0.0071(7) 0.0071(7)
O16 0.104(4) 0.046(3) 0.034(2) 0.026(2) -0.003(2) -0.014(2)
O17 0.067(4) 0.088(4) 0.193(7) 0.109(5) -0.045(4) -0.028(3)
O15 0.163(5) 0.077(4) 0.080(3) 0.056(3) 0.084(4) 0.074(4)
C83 0.063(5) 0.046(4) 0.054(4) 0.026(3) 0.032(4) 0.018(4)
F14 0.092(3) 0.058(3) 0.082(3) 0.049(2) -0.006(2) -0.017(2)
F15 0.066(3) 0.081(3) 0.124(4) 0.083(3) -0.001(3) 0.013(2)
C84 0.033(4) 0.042(4) 0.085(6) 0.035(4) -0.009(4) -0.013(3)
C86 0.066(5) 0.042(4) 0.033(3) 0.010(3) -0.012(3) -0.005(3)
C89 0.072(6) 0.068(5) 0.033(4) 0.017(3) -0.005(4) -0.002(4)
C88 0.113(8) 0.087(6) 0.050(5) 0.033(4) 0.049(5) 0.031(5)
C85 0.080(6) 0.033(4) 0.069(5) 0.029(4) 0.041(4) 0.013(4)
C87 0.025(4) 0.083(6) 0.095(6) 0.037(5) 0.008(4) 0.004(4)
O18 0.029(2) 0.047(2) 0.057(3) 0.029(2) 0.0047(19) -0.0026(19)
C90 0.067(5) 0.081(5) 0.027(4) 0.019(4) 0.006(3) 0.020(4)
F17 0.199(5) 0.064(3) 0.044(2) 0.026(2) 0.037(3) 0.062(3)
F16 0.166(5) 0.111(4) 0.047(2) 0.049(3) 0.026(3) 0.050(3)
F18 0.289(8) 0.109(4) 0.259(7) 0.138(5) 0.235(7) 0.149(5)
F19 0.081(4) 0.244(8) 0.147(5) 0.084(5) 0.034(4) 0.071(5)
C92 0.056(5) 0.044(5) 0.075(5) 0.014(4) 0.025(4) 0.017(4)
C91 0.049(5) 0.058(5) 0.138(8) 0.044(6) 0.035(5) 0.027(4)
C94 0.092(7) 0.042(5) 0.107(7) 0.015(5) 0.049(6) -0.016(4)
C93 0.104(7) 0.062(6) 0.077(5) 0.028(5) 0.048(5) 0.012(5)
C96 0.068(6) 0.082(7) 0.082(6) 0.032(5) 0.000(4) 0.012(5)
C95 0.061(6) 0.051(6) 0.114(8) -0.009(5) 0.024(5) -0.019(4)

loop_
_atom_type_symbol
_atom_type_description
_atom_type_scat_dispersion_real
_atom_type_scat_dispersion_imag
_atom_type_scat_source
C C 0.0033 0.0016 'International Tables Vol C Tables 4.2.6.8 and 6.1.1.4'
H H 0.0000 0.0000 'International Tables Vol C Tables 4.2.6.8 and 6.1.1.4'
N N 0.0061 0.0033 'International Tables Vol C Tables 4.2.6.8 and 6.1.1.4'
O O 0.0106 0.0060 'International Tables Vol C Tables 4.2.6.8 and 6.1.1.4'
F F 0.0171 0.0103 'International Tables Vol C Tables 4.2.6.8 and 6.1.1.4'
S S 0.1246 0.1234 'International Tables Vol C Tables 4.2.6.8 and 6.1.1.4'
Fe Fe 0.3463 0.8444 'International Tables Vol C Tables 4.2.6.8 and 6.1.1.4'
Zn Zn 0.2839 1.4301 'International Tables Vol C Tables 4.2.6.8 and 6.1.1.4'

loop_
_geom_angle_atom_site_label_1
_geom_angle_atom_site_label_2
_geom_angle_atom_site_label_3
_geom_angle
N17 Fe2 N22 93.57(16)
N17 Fe2 N5 91.67(16)
N22 Fe2 N5 91.60(17)
N17 Fe2 N20 80.97(16)
N22 Fe2 N20 173.20(17)
N5 Fe2 N20 92.62(17)
N17 Fe2 N21 92.65(16)
N22 Fe2 N21 80.42(17)
N5 Fe2 N21 171.14(16)
N20 Fe2 N21 95.70(16)
N17 Fe2 N6 172.29(17)
N22 Fe2 N6 89.92(16)
N5 Fe2 N6 81.35(16)
N20 Fe2 N6 95.99(16)
N21 Fe2 N6 94.71(16)
N25 Zn1 N2 95.77(14)
N25 Zn1 N26 77.45(14)
N2 Zn1 N26 99.68(14)
N25 Zn1 N16 95.82(15)
N2 Zn1 N16 164.56(15)
N26 Zn1 N16 92.77(14)
N25 Zn1 N15 169.97(15)
N2 Zn1 N15 93.02(14)
N26 Zn1 N15 96.34(14)
N16 Zn1 N15 76.45(14)
N25 Zn1 N1 97.17(14)
N2 Zn1 N1 76.74(14)
N26 Zn1 N1 173.31(14)
N16 Zn1 N1 91.72(14)
N15 Zn1 N1 89.53(14)
N9 Fe1 N29 93.55(16)
N9 Fe1 N11 92.14(15)
N29 Fe1 N11 92.44(16)
N9 Fe1 N30 90.07(15)
N29 Fe1 N30 80.83(17)
N11 Fe1 N30 173.04(17)
N9 Fe1 N10 81.09(17)
N29 Fe1 N10 173.82(16)
N11 Fe1 N10 90.83(17)
N30 Fe1 N10 96.04(17)
N9 Fe1 N12 172.38(18)
N29 Fe1 N12 90.96(16)
N11 Fe1 N12 81.53(16)
N30 Fe1 N12 96.71(16)
N10 Fe1 N12 94.71(17)
C16 C18 C17 118.4(4)
C16 C18 C19 122.0(4)
C17 C18 C19 119.6(4)
N18 N17 C47 111.4(4)
N18 N17 Fe2 132.3(3)
C47 N17 Fe2 116.2(3)
O14 S5 O13 114.6(3)
O14 S5 O12 116.2(3)
O13 S5 O12 115.0(2)
O14 S5 C82 103.8(3)
O13 S5 C82 103.2(3)
O12 S5 C82 101.3(3)
O18 S1 O1 114.7(2)
O18 S1 O2 114.8(2)
O1 S1 O2 114.6(2)
O18 S1 C79 103.7(3)
O1 S1 C79 103.0(3)
O2 S1 C79 104.0(3)
O7 S3 O6 116.0(3)
O7 S3 O8 115.5(4)
O6 S3 O8 111.7(3)
O7 S3 C81 104.8(4)
O6 S3 C81 104.0(3)
O8 S3 C81 103.0(3)
C20 N7 N8 112.4(4)
C20 N7 C19 129.6(4)
N8 N7 C19 117.7(4)
C7 N3 N4 112.0(4)
C7 N3 C8 129.2(4)
N4 N3 C8 118.7(4)
N4 N5 C6 111.0(4)
N4 N5 Fe2 133.6(3)
C6 N5 Fe2 115.2(3)
C17 N2 C14 118.8(4)
C17 N2 Zn1 125.5(3)
C14 N2 Zn1 115.4(3)
C10 N1 C13 118.9(4)
C10 N1 Zn1 127.7(3)
C13 N1 Zn1 112.8(3)
N5 N4 N3 104.9(4)
N9 N8 N7 104.9(4)
C26 N10 C22 116.6(5)
C26 N10 Fe1 128.3(4)
C22 N10 Fe1 115.1(3)
C2 N6 C5 117.1(4)
C2 N6 Fe2 128.2(4)
C5 N6 Fe2 114.6(3)
N8 N9 C21 111.0(4)
N8 N9 Fe1 132.6(3)
C21 N9 Fe1 116.3(3)
C44 N16 C40 119.6(4)
C44 N16 Zn1 125.1(3)
C40 N16 Zn1 115.3(3)
C52 N20 C48 117.6(4)
C52 N20 Fe2 127.5(3)
C48 N20 Fe2 114.9(3)
C33 N13 N14 111.9(4)
C33 N13 C34 128.2(4)
N14 N13 C34 119.9(4)
C46 N19 N18 111.8(4)
C46 N19 C45 130.7(4)
N18 N19 C45 117.4(4)
N14 N11 C32 111.0(4)
N14 N11 Fe1 134.1(3)
C32 N11 Fe1 114.9(3)
C29 N12 C31 118.5(4)
C29 N12 Fe1 127.1(4)
C31 N12 Fe1 114.4(3)
N17 N18 N19 104.3(3)
N11 N14 N13 105.7(4)
C38 N15 C39 117.9(4)
C38 N15 Zn1 115.0(3)
C39 N15 Zn1 126.7(3)
C62 N25 C65 119.1(4)
C62 N25 Zn1 125.2(3)
C65 N25 Zn1 115.8(3)
C66 N26 C70 118.8(4)
C66 N26 Zn1 114.9(3)
C70 N26 Zn1 125.9(3)
C59 N24 N23 112.3(4)
C59 N24 C60 129.3(4)
N23 N24 C60 118.2(4)
C72 N27 N28 112.7(4)
C72 N27 C71 128.8(4)
N28 N27 C71 118.6(4)
N23 N22 C58 110.7(4)
N23 N22 Fe2 132.9(3)
C58 N22 Fe2 116.4(3)
N29 N28 N27 105.2(4)
N22 N23 N24 104.8(4)
N28 N29 C73 110.0(4)
N28 N29 Fe1 133.3(3)
C73 N29 Fe1 116.7(3)
C57 N21 C53 116.3(4)
C57 N21 Fe2 116.4(3)
C53 N21 Fe2 127.3(4)
C78 N30 C74 116.8(4)
C78 N30 Fe1 126.7(4)
C74 N30 Fe1 116.1(3)
N6 C5 C4 121.9(5)
N6 C5 C6 113.6(4)
C4 C5 C6 124.6(5)
C7 C6 N5 107.3(4)
C7 C6 C5 138.1(5)
N5 C6 C5 114.6(5)
N3 C7 C6 104.8(4)
C4 C3 C1 118.8(5)
C3 C1 C2 118.7(5)
N6 C2 C1 123.6(5)
C3 C4 C5 119.8(6)
N2 C14 C15 121.3(4)
N2 C14 C13 116.0(4)
C15 C14 C13 122.6(4)
C18 C16 C15 120.0(5)
C11 C9 C10 117.7(4)
C11 C9 C8 121.4(4)
C10 C9 C8 120.9(4)
N2 C17 C18 122.3(5)
N1 C13 C12 120.3(4)
N1 C13 C14 116.5(4)
C12 C13 C14 123.2(5)
C16 C15 C14 119.0(5)
N3 C8 C9 113.4(4)
N1 C10 C9 123.6(4)
C11 C12 C13 120.0(5)
C12 C11 C9 119.4(5)
C23 C22 N10 122.6(5)
C23 C22 C21 125.6(5)
N10 C22 C21 111.7(4)
N9 C21 C20 106.8(4)
N9 C21 C22 115.8(4)
C20 C21 C22 137.2(5)
C22 C23 C24 119.1(5)
N7 C20 C21 104.8(4)
N10 C26 C25 122.5(5)
C25 C24 C23 118.2(5)
C26 C25 C24 120.9(5)
N7 C19 C18 109.6(4)
N15 C39 C35 123.4(4)
C33 C32 N11 106.7(4)
C33 C32 C31 137.3(5)
N11 C32 C31 116.0(4)
C36 C37 C38 119.3(4)
N13 C34 C35 112.8(4)
C36 C35 C39 117.6(4)
C36 C35 C34 121.1(4)
C39 C35 C34 121.3(4)
N15 C38 C37 121.5(4)
N15 C38 C40 115.4(4)
C37 C38 C40 123.1(4)
C30 C31 N12 121.3(5)
C30 C31 C32 125.8(5)
N12 C31 C32 112.9(4)
C35 C36 C37 120.3(5)
C31 C30 C27 119.2(6)
N13 C33 C32 104.7(4)
N12 C29 C28 122.3(5)
C28 C27 C30 118.5(5)
C29 C28 C27 120.1(5)
N16 C40 C41 120.3(4)
N16 C40 C38 116.9(4)
C41 C40 C38 122.8(4)
N16 C44 C43 122.6(5)
N17 C47 C46 107.0(4)
N17 C47 C48 115.2(4)
C46 C47 C48 137.6(5)
N20 C52 C51 122.0(5)
N20 C48 C49 122.3(4)
N20 C48 C47 112.7(4)
C49 C48 C47 125.0(4)
N19 C46 C47 105.5(4)
N19 C45 C43 111.8(4)
C50 C49 C48 118.6(5)
C41 C42 C43 118.7(5)
C51 C50 C49 118.9(5)
C42 C41 C40 121.0(5)
C50 C51 C52 120.6(5)
C42 C43 C44 117.8(4)
C42 C43 C45 122.0(4)
C44 C43 C45 120.2(4)
C55 C56 C57 118.4(5)
N24 C60 C61 110.8(4)
C55 C54 C53 120.6(5)
N21 C57 C56 122.9(4)
N21 C57 C58 111.6(4)
C56 C57 C58 125.5(5)
C54 C53 N21 122.0(5)
N24 C59 C58 105.3(4)
N22 C58 C59 106.9(4)
N22 C58 C57 115.1(4)
C59 C58 C57 138.0(5)
C54 C55 C56 119.7(5)
C63 C61 C62 117.7(4)
C63 C61 C60 123.4(4)
C62 C61 C60 118.9(4)
N25 C65 C64 120.4(4)
N25 C65 C66 115.6(4)
C64 C65 C66 124.0(4)
N26 C66 C67 121.8(4)
N26 C66 C65 115.6(4)
C67 C66 C65 122.6(5)
C72 C73 N29 107.7(4)
C72 C73 C74 137.8(5)
N29 C73 C74 114.6(5)
N30 C74 C75 123.1(5)
N30 C74 C73 111.8(4)
C75 C74 C73 125.0(5)
C63 C64 C65 120.0(5)
C69 C68 C67 120.8(5)
N27 C71 C69 111.4(4)
C68 C69 C70 118.2(4)
C68 C69 C71 122.2(4)
C70 C69 C71 119.7(4)
N25 C62 C61 122.4(4)
C64 C63 C61 120.2(5)
C68 C67 C66 118.4(5)
N27 C72 C73 104.5(4)
N26 C70 C69 122.0(5)
N30 C78 C77 123.1(5)
C74 C75 C76 118.5(5)
C77 C76 C75 119.1(5)
C76 C77 C78 119.4(5)
F2 C79 F3 105.9(5)
F2 C79 F1 107.1(6)
F3 C79 F1 106.3(5)
F2 C79 S1 112.3(5)
F3 C79 S1 113.3(4)
F1 C79 S1 111.5(4)
O4 S2 O3 115.9(3)
O4 S2 O5 113.9(2)
O3 S2 O5 115.2(2)
O4 S2 C80 103.7(3)
O3 S2 C80 102.0(3)
O5 S2 C80 103.8(3)
F4 C80 F6 106.6(5)
F4 C80 F5 107.4(5)
F6 C80 F5 106.0(5)
F4 C80 S2 113.4(4)
F6 C80 S2 112.2(4)
F5 C80 S2 110.9(4)
F7 C81 F8 109.4(7)
F7 C81 F9 106.0(6)
F8 C81 F9 105.3(6)
F7 C81 S3 111.1(5)
F8 C81 S3 111.5(5)
F9 C81 S3 113.3(5)
O9 S4 O10 114.3(3)
O9 S4 O11 115.9(4)
O10 S4 O11 114.8(3)
O9 S4 C90 103.1(4)
O10 S4 C90 102.9(3)
O11 S4 C90 103.5(3)
F11 C82 F12 106.8(5)
F11 C82 F10 107.4(5)
F12 C82 F10 106.6(5)
F11 C82 S5 112.0(4)
F12 C82 S5 111.2(4)
F10 C82 S5 112.6(4)
O17 S6 O16 116.6(4)
O17 S6 O15 114.2(4)
O16 S6 O15 111.5(3)
O17 S6 C83 105.0(3)
O16 S6 C83 105.4(3)
O15 S6 C83 102.3(3)
F18 C83 F15 109.9(7)
F18 C83 F14 111.1(6)
F15 C83 F14 105.3(5)
F18 C83 S6 110.3(5)
F15 C83 S6 110.3(4)
F14 C83 S6 109.8(5)
C89 C84 C85 120.9(6)
C87 C86 C85 118.9(6)
C84 C89 C88 120.1(6)
C87 C88 C89 120.3(7)
C84 C85 C86 120.0(6)
C88 C87 C86 119.8(7)
F17 C90 F16 107.0(6)
F17 C90 F19 108.0(6)
F16 C90 F19 105.8(6)
F17 C90 S4 112.5(5)
F16 C90 S4 112.4(5)
F19 C90 S4 110.8(6)
C91 C92 C93 118.2(8)
C92 C91 C96 121.3(8)
C93 C94 C95 119.5(8)
C94 C93 C92 123.6(9)
C95 C96 C91 119.8(8)
C96 C95 C94 117.6(7)

loop_
_geom_bond_atom_site_label_1
_geom_bond_atom_site_label_2
_geom_bond_distance
Fe2 N17 1.926(4)
Fe2 N22 1.930(4)
Fe2 N5 1.940(4)
Fe2 N20 2.000(4)
Fe2 N21 1.998(4)
Fe2 N6 2.003(4)
Zn1 N25 2.102(4)
Zn1 N2 2.117(4)
Zn1 N26 2.142(4)
Zn1 N16 2.150(4)
Zn1 N15 2.167(4)
Zn1 N1 2.183(4)
Fe1 N9 1.920(4)
Fe1 N29 1.926(4)
Fe1 N11 1.938(4)
Fe1 N30 1.998(4)
Fe1 N10 2.004(4)
Fe1 N12 1.999(4)
C18 C16 1.381(7)
C18 C17 1.394(7)
C18 C19 1.532(6)
N17 N18 1.324(5)
N17 C47 1.356(6)
S5 O14 1.425(4)
S5 O13 1.429(4)
S5 O12 1.447(4)
S5 C82 1.807(6)
S1 O18 1.432(4)
S1 O1 1.439(4)
S1 O2 1.438(4)
S1 C79 1.780(6)
S3 O7 1.411(5)
S3 O6 1.442(4)
S3 O8 1.440(5)
S3 C81 1.788(8)
N7 C20 1.332(6)
N7 N8 1.346(5)
N7 C19 1.465(6)
N3 C7 1.347(6)
N3 N4 1.363(5)
N3 C8 1.459(6)
N5 N4 1.307(5)
N5 C6 1.372(6)
N2 C17 1.352(6)
N2 C14 1.354(6)
N1 C10 1.330(6)
N1 C13 1.359(6)
N8 N9 1.311(5)
N10 C26 1.352(6)
N10 C22 1.375(6)
N6 C2 1.335(6)
N6 C5 1.350(7)
N9 C21 1.357(6)
N16 C44 1.337(6)
N16 C40 1.348(6)
N20 C52 1.358(6)
N20 C48 1.361(6)
N13 C33 1.338(6)
N13 N14 1.344(5)
N13 C34 1.460(6)
N19 C46 1.344(6)
N19 N18 1.358(5)
N19 C45 1.467(6)
N11 N14 1.289(5)
N11 C32 1.367(6)
N12 C29 1.330(6)
N12 C31 1.371(6)
N15 C38 1.358(6)
N15 C39 1.359(6)
N25 C62 1.338(6)
N25 C65 1.369(6)
N26 C66 1.353(6)
N26 C70 1.352(6)
N24 C59 1.332(6)
N24 N23 1.354(5)
N24 C60 1.460(6)
N27 C72 1.342(6)
N27 N28 1.355(6)
N27 C71 1.479(6)
N22 N23 1.325(5)
N22 C58 1.361(6)
N28 N29 1.321(5)
N29 C73 1.374(6)
N21 C57 1.355(6)
N21 C53 1.383(6)
N30 C78 1.347(6)
N30 C74 1.367(6)
C5 C4 1.392(7)
C5 C6 1.459(7)
C6 C7 1.365(7)
C3 C4 1.360(8)
C3 C1 1.374(8)
C1 C2 1.379(7)
C14 C15 1.399(7)
C14 C13 1.469(7)
C16 C15 1.380(7)
C9 C11 1.378(7)
C9 C10 1.389(7)
C9 C8 1.504(6)
C13 C12 1.390(7)
C12 C11 1.383(7)
C22 C23 1.378(7)
C22 C21 1.451(7)
C21 C20 1.372(7)
C23 C24 1.390(7)
C26 C25 1.370(8)
C24 C25 1.362(8)
C39 C35 1.391(7)
C32 C33 1.368(7)
C32 C31 1.437(7)
C37 C36 1.385(7)
C37 C38 1.391(7)
C34 C35 1.504(7)
C35 C36 1.375(7)
C38 C40 1.477(7)
C31 C30 1.380(7)
C30 C27 1.386(8)
C29 C28 1.368(8)
C27 C28 1.376(8)
C40 C41 1.384(7)
C44 C43 1.398(7)
C47 C46 1.360(6)
C47 C48 1.446(7)
C52 C51 1.379(7)
C48 C49 1.406(7)
C45 C43 1.503(7)
C49 C50 1.386(7)
C42 C41 1.375(7)
C42 C43 1.394(7)
C50 C51 1.368(8)
C56 C55 1.381(8)
C56 C57 1.384(7)
C60 C61 1.520(6)
C54 C55 1.345(8)
C54 C53 1.360(7)
C57 C58 1.460(7)
C59 C58 1.378(7)
C61 C63 1.371(7)
C61 C62 1.397(7)
C65 C64 1.370(7)
C65 C66 1.477(6)
C66 C67 1.387(7)
C73 C72 1.373(7)
C73 C74 1.466(7)
C74 C75 1.375(7)
C64 C63 1.376(7)
C68 C69 1.365(7)
C68 C67 1.385(7)
C71 C69 1.519(6)
C69 C70 1.398(7)
C78 C77 1.386(7)
C75 C76 1.401(8)
C76 C77 1.365(8)
F2 C79 1.326(7)
F1 C79 1.353(7)
F3 C79 1.343(7)
S2 O4 1.430(4)
S2 O3 1.430(4)
S2 O5 1.444(4)
S2 C80 1.805(6)
C80 F4 1.310(7)
C80 F6 1.322(7)
C80 F5 1.349(7)
F9 C81 1.333(7)
F7 C81 1.308(8)
F8 C81 1.321(8)
S4 O9 1.410(5)
S4 O10 1.431(4)
S4 O11 1.433(5)
S4 C90 1.804(7)
F11 C82 1.311(7)
F10 C82 1.339(7)
F12 C82 1.340(7)
S6 O17 1.386(5)
S6 O16 1.402(4)
S6 O15 1.441(5)
S6 C83 1.821(6)
C83 F18 1.263(7)
C83 F15 1.332(7)
C83 F14 1.343(7)
C84 C89 1.328(9)
C84 C85 1.347(9)
C86 C87 1.354(9)
C86 C85 1.400(9)
C89 C88 1.372(10)
C88 C87 1.365(10)
C90 F17 1.308(7)
C90 F16 1.309(8)
C90 F19 1.336(9)
C92 C91 1.338(10)
C92 C93 1.340(10)
C91 C96 1.408(11)
C94 C93 1.339(10)
C94 C95 1.415(12)
C96 C95 1.359(12)

loop_
_platon_squeeze_void_nr
_platon_squeeze_void_average_x
_platon_squeeze_void_average_y
_platon_squeeze_void_average_z
_platon_squeeze_void_volume
_platon_squeeze_void_count_electrons
_platon_squeeze_void_content
1 -0.023 0.138 -0.027 2543 755 ' '
2 0.395 0.525 0.369 66 18 ' '
3 0.605 0.475 0.630 66 19 ' '
